data_4124188
loop_
_publ_author_name
'Davies, David L.'
'Ellul, Charles E.'
'Macgregor, Stuart A.'
'McMullin, Claire L.'
'Singh, Kuldip'

_publ_section_title
;
 Experimental and DFT Studies Explain Solvent Control of C-H Activation
 and Product Selectivity in the Rh(III)-Catalyzed Formation of Neutral and
 Cationic Heterocycles.
;
_journal_issue 30
_journal_name_full 'Journal of the American Chemical Society'
_journal_page_first 9659
_journal_page_last 9669
_journal_paper_doi 10.1021/jacs.5b04858
_journal_volume 137
_journal_year 2015
_chemical_formula_moiety 'C31 H29 N2, Cl, 2(H2 O)'
_chemical_formula_sum 'C31 H33 Cl N2 O2'
_chemical_formula_weight 501.04
_chemical_name_systematic
; 
 ? 
;
_space_group_IT_number 2
_symmetry_cell_setting triclinic
_symmetry_space_group_name_Hall '-P 1'
_symmetry_space_group_name_H-M 'P -1'
_atom_sites_solution_hydrogens geom
_atom_sites_solution_primary direct
_atom_sites_solution_secondary difmap
_audit_creation_method SHELXL-97
_cell_angle_alpha 82.598(4)
_cell_angle_beta 85.466(4)
_cell_angle_gamma 89.091(4)
_cell_formula_units_Z 2
_cell_length_a 7.7498(15)
_cell_length_b 12.172(2)
_cell_length_c 14.327(3)
_cell_measurement_reflns_used 965
_cell_measurement_temperature 150(2)
_cell_measurement_theta_max 25.018
_cell_measurement_theta_min 2.353
_cell_volume 1336.0(4)
_computing_cell_refinement 'Bruker SMART'
_computing_data_collection 'Bruker SMART'
_computing_data_reduction 'Bruker SHELXTL'
_computing_molecular_graphics 'Bruker SHELXTL'
_computing_publication_material 'Bruker SHELXTL'
_computing_structure_refinement 'SHELXL-97 (Sheldrick, 1997)'
_computing_structure_solution 'SHELXS-97 (Sheldrick, 1990)'
_diffrn_ambient_temperature 150(2)
_diffrn_measured_fraction_theta_full 0.947
_diffrn_measured_fraction_theta_max 0.947
_diffrn_measurement_device_type 'Bruker Apex 2000 CCD area detector'
_diffrn_measurement_method 'phi and omega scans'
_diffrn_radiation_monochromator graphite
_diffrn_radiation_source 'fine-focus sealed tube'
_diffrn_radiation_type MoK\a
_diffrn_radiation_wavelength 0.71073
_diffrn_reflns_av_R_equivalents 0.0531
_diffrn_reflns_av_sigmaI/netI 0.0871
_diffrn_reflns_limit_h_max 9
_diffrn_reflns_limit_h_min -9
_diffrn_reflns_limit_k_max 14
_diffrn_reflns_limit_k_min -13
_diffrn_reflns_limit_l_max 17
_diffrn_reflns_limit_l_min -16
_diffrn_reflns_number 7384
_diffrn_reflns_theta_full 25.00
_diffrn_reflns_theta_max 25.00
_diffrn_reflns_theta_min 1.44
_exptl_absorpt_coefficient_mu 0.174
_exptl_absorpt_correction_T_max 0.831
_exptl_absorpt_correction_T_min 0.460
_exptl_absorpt_correction_type empirical
_exptl_absorpt_process_details
;
absorption correction based on 3920 reflections(SADABS);Rint 0.1060 before
correction and 0.0444 after.
;
_exptl_crystal_colour 'pale yellow'
_exptl_crystal_density_diffrn 1.246
_exptl_crystal_density_method 'not measured'
_exptl_crystal_description plate
_exptl_crystal_F_000 532
_exptl_crystal_size_max 0.43
_exptl_crystal_size_mid 0.37
_exptl_crystal_size_min 0.11
_refine_diff_density_max 0.260
_refine_diff_density_min -0.385
_refine_diff_density_rms 0.088
_refine_ls_extinction_method none
_refine_ls_goodness_of_fit_ref 0.957
_refine_ls_hydrogen_treatment constr
_refine_ls_matrix_type full
_refine_ls_number_parameters 327
_refine_ls_number_reflns 4455
_refine_ls_number_restraints 4
_refine_ls_restrained_S_all 0.956
_refine_ls_R_factor_all 0.0905
_refine_ls_R_factor_gt 0.0604
_refine_ls_shift/su_max 0.000
_refine_ls_shift/su_mean 0.000
_refine_ls_structure_factor_coef Fsqd
_refine_ls_weighting_details 'calc w=1/[\s^2^(Fo^2^)+(0.0737P)^2^+0.0000P] where P=(Fo^2^+2Fc^2^)/3'
_refine_ls_weighting_scheme calc
_refine_ls_wR_factor_gt 0.1391
_refine_ls_wR_factor_ref 0.1554
_reflns_number_gt 2930
_reflns_number_total 4455
_reflns_threshold_expression >2sigma(I)
_cod_data_source_file ja5b04858_si_006.cif
_cod_data_source_block 13084
_cod_depositor_comments
;
The following automatic conversions were performed:

'_symmetry_cell_setting' value 'Triclinic' changed to 'triclinic'
according to
/usr/data/users/saulius/crontab/automatic-downloads/rss-feeds/ACS/lib/dictionaries/cif_core.dic
dictionary named 'cif_core.dic' version 2.4.2 from 2011-04-26.

Automatic conversion script
Id: cif_fix_values 3271 2015-04-21 07:52:19Z andrius 

 Adding full bibliography for 4124183--4124188.cif.
;
_cod_original_sg_symbol_H-M P-1
_cod_database_code 4124188

loop_
_symmetry_equiv_pos_as_xyz
'x, y, z'
'-x, -y, -z'

loop_
_atom_site_label
_atom_site_type_symbol
_atom_site_fract_x
_atom_site_fract_y
_atom_site_fract_z
_atom_site_U_iso_or_equiv
_atom_site_adp_type
_atom_site_occupancy
_atom_site_symmetry_multiplicity
_atom_site_calc_flag
_atom_site_refinement_flags
N1 N -0.0897(3) 0.67124(18) 0.12375(16) 0.0284(6) Uani 1 1 d .
N2 N -0.0152(3) 0.73624(18) 0.04727(16) 0.0261(5) Uani 1 1 d .
C1 C -0.1714(4) 0.5882(2) 0.0897(2) 0.0324(7) Uani 1 1 d .
H1 H -0.2347 0.5300 0.1271 0.039 Uiso 1 1 calc R
C2 C -0.1483(4) 0.6016(2) -0.0055(2) 0.0313(7) Uani 1 1 d .
H2 H -0.1923 0.5552 -0.0465 0.038 Uiso 1 1 calc R
C3 C -0.0476(3) 0.6965(2) -0.0325(2) 0.0278(7) Uani 1 1 d .
C4 C 0.0210(3) 0.7533(2) -0.12071(19) 0.0286(7) Uani 1 1 d .
C5 C 0.1159(3) 0.8473(2) -0.1199(2) 0.0288(7) Uani 1 1 d .
C6 C 0.1484(3) 0.8857(2) -0.0319(2) 0.0274(7) Uani 1 1 d .
C7 C 0.0826(3) 0.8274(2) 0.0543(2) 0.0262(6) Uani 1 1 d .
C8 C 0.1065(3) 0.8547(2) 0.14418(19) 0.0267(6) Uani 1 1 d .
C9 C 0.1994(3) 0.9505(2) 0.1475(2) 0.0297(7) Uani 1 1 d .
H9 H 0.2180 0.9738 0.2067 0.036 Uiso 1 1 calc R
C10 C 0.2651(3) 1.0125(2) 0.0645(2) 0.0312(7) Uani 1 1 d .
H10 H 0.3274 1.0782 0.0679 0.037 Uiso 1 1 calc R
C11 C 0.2425(3) 0.9812(2) -0.0227(2) 0.0314(7) Uani 1 1 d .
H11 H 0.2914 1.0251 -0.0778 0.038 Uiso 1 1 calc R
C12 C -0.0677(3) 0.6954(2) 0.21463(19) 0.0278(7) Uani 1 1 d .
C13 C 0.0286(4) 0.7834(2) 0.2261(2) 0.0287(7) Uani 1 1 d .
C14 C -0.0246(4) 0.7062(2) -0.2074(2) 0.0329(7) Uani 1 1 d .
H14A H -0.0288 0.6244 -0.1938 0.040 Uiso 1 1 calc R
H14B H 0.0669 0.7256 -0.2589 0.040 Uiso 1 1 calc R
C15 C -0.1985(4) 0.7492(3) -0.2404(2) 0.0358(7) Uani 1 1 d .
H15A H -0.2853 0.7434 -0.1854 0.043 Uiso 1 1 calc R
H15B H -0.1871 0.8285 -0.2659 0.043 Uiso 1 1 calc R
C16 C -0.2626(4) 0.6863(3) -0.3152(2) 0.0412(8) Uani 1 1 d .
H16A H -0.1762 0.6904 -0.3693 0.062 Uiso 1 1 calc R
H16B H -0.3718 0.7191 -0.3357 0.062 Uiso 1 1 calc R
H16C H -0.2813 0.6086 -0.2890 0.062 Uiso 1 1 calc R
C17 C 0.1891(4) 0.9127(2) -0.2104(2) 0.0321(7) Uani 1 1 d .
H17A H 0.1808 0.9927 -0.2041 0.038 Uiso 1 1 calc R
H17B H 0.1185 0.8988 -0.2623 0.038 Uiso 1 1 calc R
C18 C 0.3768(4) 0.8831(3) -0.2359(2) 0.0369(8) Uani 1 1 d .
H18A H 0.4450 0.8883 -0.1811 0.044 Uiso 1 1 calc R
H18B H 0.3833 0.8055 -0.2499 0.044 Uiso 1 1 calc R
C19 C 0.4561(4) 0.9587(3) -0.3208(2) 0.0465(9) Uani 1 1 d .
H19A H 0.3878 0.9548 -0.3750 0.070 Uiso 1 1 calc R
H19B H 0.5752 0.9348 -0.3360 0.070 Uiso 1 1 calc R
H19C H 0.4563 1.0350 -0.3059 0.070 Uiso 1 1 calc R
C20 C -0.1520(4) 0.6144(2) 0.2899(2) 0.0308(7) Uani 1 1 d .
C21 C -0.3307(4) 0.6062(3) 0.2994(2) 0.0427(8) Uani 1 1 d .
H21 H -0.3988 0.6548 0.2597 0.051 Uiso 1 1 calc R
C22 C -0.4097(4) 0.5279(3) 0.3659(2) 0.0497(9) Uani 1 1 d .
H22 H -0.5323 0.5228 0.3724 0.060 Uiso 1 1 calc R
C23 C -0.3123(5) 0.4571(3) 0.4231(2) 0.0512(9) Uani 1 1 d .
H23 H -0.3675 0.4028 0.4689 0.061 Uiso 1 1 calc R
C24 C -0.1345(5) 0.4647(3) 0.4143(2) 0.0444(8) Uani 1 1 d .
H24 H -0.0671 0.4160 0.4542 0.053 Uiso 1 1 calc R
C25 C -0.0544(4) 0.5431(2) 0.3474(2) 0.0351(7) Uani 1 1 d .
H25 H 0.0683 0.5479 0.3410 0.042 Uiso 1 1 calc R
C26 C 0.0585(4) 0.8068(2) 0.3222(2) 0.0334(7) Uani 1 1 d .
C27 C -0.0765(5) 0.8368(2) 0.3837(2) 0.0440(8) Uani 1 1 d .
H27 H -0.1906 0.8431 0.3637 0.053 Uiso 1 1 calc R
C28 C -0.0470(6) 0.8575(3) 0.4725(3) 0.0641(12) Uani 1 1 d .
H28 H -0.1408 0.8773 0.5140 0.077 Uiso 1 1 calc R
C29 C 0.1172(7) 0.8499(3) 0.5022(3) 0.0697(14) Uani 1 1 d .
H29 H 0.1371 0.8644 0.5640 0.084 Uiso 1 1 calc R
C30 C 0.2532(6) 0.8212(3) 0.4422(3) 0.0608(11) Uani 1 1 d .
H30 H 0.3671 0.8162 0.4625 0.073 Uiso 1 1 calc R
C31 C 0.2246(4) 0.7997(3) 0.3531(2) 0.0437(8) Uani 1 1 d .
H31 H 0.3190 0.7799 0.3121 0.052 Uiso 1 1 calc R
Cl1 Cl 0.32923(10) 0.58795(6) 0.13454(6) 0.0443(3) Uani 1 1 d .
H1A H 0.5846 0.3830 0.0410 0.053 Uiso 1 1 d RD
H1B H 0.5013 0.4224 0.1104 0.053 Uiso 1 1 d RD
H2A H 0.4782 0.8431 0.1054 0.053 Uiso 1 1 d RD
H2B H 0.4955 0.7410 0.1165 0.053 Uiso 1 1 d RD
O1 O 0.5827(3) 0.37764(19) 0.10072(18) 0.0613(7) Uani 1 1 d D
O2 O 0.5606(3) 0.79663(18) 0.1082(2) 0.0793(10) Uani 1 1 d D

loop_
_atom_site_aniso_label
_atom_site_aniso_U_11
_atom_site_aniso_U_22
_atom_site_aniso_U_33
_atom_site_aniso_U_23
_atom_site_aniso_U_13
_atom_site_aniso_U_12
N1 0.0234(13) 0.0303(14) 0.0300(14) -0.0004(11) 0.0021(10) -0.0025(10)
N2 0.0219(13) 0.0260(13) 0.0297(13) -0.0021(10) 0.0011(10) -0.0011(10)
C1 0.0269(17) 0.0286(17) 0.0412(19) -0.0030(14) -0.0015(14) -0.0021(13)
C2 0.0293(17) 0.0270(16) 0.0390(18) -0.0101(13) -0.0028(13) 0.0007(13)
C3 0.0222(15) 0.0290(16) 0.0332(16) -0.0074(13) -0.0033(13) 0.0063(12)
C4 0.0223(15) 0.0311(16) 0.0318(16) -0.0048(13) 0.0007(12) 0.0069(12)
C5 0.0184(15) 0.0327(17) 0.0343(17) -0.0034(13) 0.0022(12) 0.0058(12)
C6 0.0186(15) 0.0284(16) 0.0337(16) -0.0012(13) 0.0020(12) 0.0043(12)
C7 0.0185(14) 0.0230(15) 0.0371(17) -0.0061(13) -0.0003(12) 0.0031(11)
C8 0.0239(15) 0.0246(15) 0.0322(16) -0.0054(12) -0.0048(13) 0.0048(12)
C9 0.0264(16) 0.0285(16) 0.0354(17) -0.0084(13) -0.0037(13) 0.0024(12)
C10 0.0247(16) 0.0279(16) 0.0409(19) -0.0048(13) -0.0008(13) -0.0020(12)
C11 0.0250(16) 0.0282(16) 0.0385(18) 0.0016(13) 0.0028(13) 0.0014(12)
C12 0.0236(16) 0.0286(16) 0.0307(16) -0.0040(12) 0.0003(12) 0.0061(12)
C13 0.0260(16) 0.0267(16) 0.0335(17) -0.0062(13) -0.0008(13) 0.0049(12)
C14 0.0308(17) 0.0356(18) 0.0318(16) -0.0058(13) 0.0029(13) 0.0033(13)
C15 0.0314(17) 0.0380(18) 0.0380(18) -0.0059(14) -0.0015(14) 0.0011(14)
C16 0.0369(19) 0.045(2) 0.0422(19) -0.0069(15) -0.0048(15) -0.0010(15)
C17 0.0290(17) 0.0344(17) 0.0315(17) -0.0016(13) 0.0009(13) 0.0017(13)
C18 0.0282(17) 0.0412(19) 0.0393(18) -0.0026(14) 0.0053(14) 0.0036(14)
C19 0.0329(19) 0.057(2) 0.046(2) 0.0029(17) 0.0054(15) -0.0008(16)
C20 0.0297(17) 0.0291(16) 0.0332(17) -0.0053(13) 0.0012(13) 0.0008(13)
C21 0.0344(19) 0.051(2) 0.0411(19) 0.0006(16) -0.0004(15) -0.0010(15)
C22 0.036(2) 0.062(2) 0.048(2) -0.0040(18) 0.0119(17) -0.0155(17)
C23 0.066(3) 0.045(2) 0.041(2) -0.0010(16) 0.0089(18) -0.0154(18)
C24 0.059(2) 0.0370(19) 0.0359(19) -0.0002(15) -0.0012(17) 0.0006(16)
C25 0.0345(18) 0.0319(17) 0.0382(18) -0.0046(14) 0.0012(14) 0.0004(13)
C26 0.0417(19) 0.0228(16) 0.0344(17) -0.0018(13) 0.0009(15) -0.0022(13)
C27 0.060(2) 0.0330(19) 0.0369(19) -0.0032(14) 0.0050(17) 0.0028(16)
C28 0.107(4) 0.042(2) 0.041(2) -0.0082(17) 0.016(2) -0.006(2)
C29 0.132(4) 0.047(2) 0.031(2) -0.0040(17) -0.006(3) -0.035(3)
C30 0.087(3) 0.050(2) 0.046(2) 0.0075(18) -0.024(2) -0.030(2)
C31 0.052(2) 0.0368(19) 0.042(2) -0.0014(15) -0.0078(17) -0.0076(16)
Cl1 0.0337(5) 0.0333(5) 0.0682(6) -0.0153(4) -0.0049(4) 0.0001(3)
O1 0.0482(15) 0.0448(14) 0.0835(19) 0.0090(13) 0.0114(13) 0.0094(11)
O2 0.0358(14) 0.0339(14) 0.161(3) 0.0181(15) -0.0114(16) -0.0037(11)

loop_
_atom_type_symbol
_atom_type_description
_atom_type_scat_dispersion_real
_atom_type_scat_dispersion_imag
_atom_type_scat_source
C C 0.0033 0.0016 'International Tables Vol C Tables 4.2.6.8 and 6.1.1.4'
H H 0.0000 0.0000 'International Tables Vol C Tables 4.2.6.8 and 6.1.1.4'
N N 0.0061 0.0033 'International Tables Vol C Tables 4.2.6.8 and 6.1.1.4'
Cl Cl 0.1484 0.1585 'International Tables Vol C Tables 4.2.6.8 and 6.1.1.4'
O O 0.0106 0.0060 'International Tables Vol C Tables 4.2.6.8 and 6.1.1.4'

loop_
_geom_angle_atom_site_label_1
_geom_angle_atom_site_label_2
_geom_angle_atom_site_label_3
_geom_angle
N2 N1 C1 106.3(2)
N2 N1 C12 120.2(2)
C1 N1 C12 133.4(2)
C3 N2 N1 110.5(2)
C3 N2 C7 126.5(2)
N1 N2 C7 123.0(2)
C2 C1 N1 109.5(2)
C2 C1 H1 125.3
N1 C1 H1 125.3
C1 C2 C3 107.2(3)
C1 C2 H2 126.4
C3 C2 H2 126.4
N2 C3 C2 106.4(2)
N2 C3 C4 118.9(2)
C2 C3 C4 134.7(3)
C5 C4 C3 118.2(3)
C5 C4 C14 125.7(3)
C3 C4 C14 116.0(2)
C4 C5 C6 120.6(3)
C4 C5 C17 121.1(3)
C6 C5 C17 118.4(2)
C7 C6 C11 114.2(3)
C7 C6 C5 120.4(2)
C11 C6 C5 125.4(3)
N2 C7 C8 118.4(2)
N2 C7 C6 115.4(2)
C8 C7 C6 126.1(3)
C9 C8 C7 116.3(3)
C9 C8 C13 125.4(3)
C7 C8 C13 118.3(2)
C8 C9 C10 120.1(3)
C8 C9 H9 119.9
C10 C9 H9 119.9
C11 C10 C9 121.8(3)
C11 C10 H10 119.1
C9 C10 H10 119.1
C10 C11 C6 121.4(3)
C10 C11 H11 119.3
C6 C11 H11 119.3
C13 C12 N1 119.5(2)
C13 C12 C20 127.1(3)
N1 C12 C20 113.4(2)
C12 C13 C8 120.5(3)
C12 C13 C26 119.8(2)
C8 C13 C26 119.7(2)
C4 C14 C15 112.2(2)
C4 C14 H14A 109.2
C15 C14 H14A 109.2
C4 C14 H14B 109.2
C15 C14 H14B 109.2
H14A C14 H14B 107.9
C16 C15 C14 112.8(3)
C16 C15 H15A 109.0
C14 C15 H15A 109.0
C16 C15 H15B 109.0
C14 C15 H15B 109.0
H15A C15 H15B 107.8
C15 C16 H16A 109.5
C15 C16 H16B 109.5
H16A C16 H16B 109.5
C15 C16 H16C 109.5
H16A C16 H16C 109.5
H16B C16 H16C 109.5
C5 C17 C18 112.7(2)
C5 C17 H17A 109.0
C18 C17 H17A 109.0
C5 C17 H17B 109.0
C18 C17 H17B 109.0
H17A C17 H17B 107.8
C19 C18 C17 112.4(2)
C19 C18 H18A 109.1
C17 C18 H18A 109.1
C19 C18 H18B 109.1
C17 C18 H18B 109.1
H18A C18 H18B 107.9
C18 C19 H19A 109.5
C18 C19 H19B 109.5
H19A C19 H19B 109.5
C18 C19 H19C 109.5
H19A C19 H19C 109.5
H19B C19 H19C 109.5
C25 C20 C21 119.5(3)
C25 C20 C12 120.7(3)
C21 C20 C12 119.7(3)
C22 C21 C20 120.1(3)
C22 C21 H21 119.9
C20 C21 H21 119.9
C23 C22 C21 120.3(3)
C23 C22 H22 119.9
C21 C22 H22 119.9
C22 C23 C24 120.0(3)
C22 C23 H23 120.0
C24 C23 H23 120.0
C23 C24 C25 120.0(3)
C23 C24 H24 120.0
C25 C24 H24 120.0
C20 C25 C24 120.1(3)
C20 C25 H25 119.9
C24 C25 H25 119.9
C27 C26 C31 118.3(3)
C27 C26 C13 121.4(3)
C31 C26 C13 120.3(3)
C28 C27 C26 120.8(4)
C28 C27 H27 119.6
C26 C27 H27 119.6
C27 C28 C29 120.4(4)
C27 C28 H28 119.8
C29 C28 H28 119.8
C28 C29 C30 119.9(4)
C28 C29 H29 120.1
C30 C29 H29 120.1
C31 C30 C29 120.1(4)
C31 C30 H30 119.9
C29 C30 H30 119.9
C30 C31 C26 120.6(4)
C30 C31 H31 119.7
C26 C31 H31 119.7
H1A O1 H1B 98.7
H2A O2 H2B 94.5

loop_
_geom_bond_atom_site_label_1
_geom_bond_atom_site_label_2
_geom_bond_distance
N1 N2 1.361(3)
N1 C1 1.362(3)
N1 C12 1.395(3)
N2 C3 1.340(3)
N2 C7 1.373(3)
C1 C2 1.350(4)
C1 H1 0.9500
C2 C3 1.401(4)
C2 H2 0.9500
C3 C4 1.427(4)
C4 C5 1.371(4)
C4 C14 1.503(4)
C5 C6 1.441(4)
C5 C17 1.507(4)
C6 C7 1.405(4)
C6 C11 1.409(4)
C7 C8 1.397(4)
C8 C9 1.388(4)
C8 C13 1.462(4)
C9 C10 1.389(4)
C9 H9 0.9500
C10 C11 1.376(4)
C10 H10 0.9500
C11 H11 0.9500
C12 C13 1.350(4)
C12 C20 1.483(4)
C13 C26 1.478(4)
C14 C15 1.525(4)
C14 H14A 0.9900
C14 H14B 0.9900
C15 C16 1.514(4)
C15 H15A 0.9900
C15 H15B 0.9900
C16 H16A 0.9800
C16 H16B 0.9800
C16 H16C 0.9800
C17 C18 1.521(4)
C17 H17A 0.9900
C17 H17B 0.9900
C18 C19 1.520(4)
C18 H18A 0.9900
C18 H18B 0.9900
C19 H19A 0.9800
C19 H19B 0.9800
C19 H19C 0.9800
C20 C25 1.377(4)
C20 C21 1.385(4)
C21 C22 1.373(4)
C21 H21 0.9500
C22 C23 1.370(5)
C22 H22 0.9500
C23 C24 1.377(5)
C23 H23 0.9500
C24 C25 1.379(4)
C24 H24 0.9500
C25 H25 0.9500
C26 C27 1.389(4)
C26 C31 1.392(4)
C27 C28 1.367(5)
C27 H27 0.9500
C28 C29 1.370(6)
C28 H28 0.9500
C29 C30 1.376(6)
C29 H29 0.9500
C30 C31 1.370(5)
C30 H30 0.9500
C31 H31 0.9500
O1 H1A 0.8492
O1 H1B 0.8420
O2 H2A 0.8466
O2 H2B 0.8409

loop_
_geom_hbond_atom_site_label_D
_geom_hbond_atom_site_label_H
_geom_hbond_atom_site_label_A
_geom_hbond_distance_DH
_geom_hbond_distance_HA
_geom_hbond_distance_DA
_geom_hbond_angle_DHA
_geom_hbond_site_symmetry_A
O2 H2B Cl1 0.84 2.26 3.098(2) 177.5 .
O1 H1B Cl1 0.84 2.45 3.265(2) 164.5 .
O1 H1A Cl1 0.85 2.53 3.359(3) 165.2 2_665

loop_
_geom_torsion_atom_site_label_1
_geom_torsion_atom_site_label_2
_geom_torsion_atom_site_label_3
_geom_torsion_atom_site_label_4
_geom_torsion
C1 N1 N2 C3 0.0(3)
C12 N1 N2 C3 177.9(2)
C1 N1 N2 C7 -178.4(2)
C12 N1 N2 C7 -0.4(4)
N2 N1 C1 C2 -0.1(3)
C12 N1 C1 C2 -177.7(3)
N1 C1 C2 C3 0.2(3)
N1 N2 C3 C2 0.2(3)
C7 N2 C3 C2 178.5(2)
N1 N2 C3 C4 -179.6(2)
C7 N2 C3 C4 -1.3(4)
C1 C2 C3 N2 -0.2(3)
C1 C2 C3 C4 179.5(3)
N2 C3 C4 C5 -0.7(4)
C2 C3 C4 C5 179.5(3)
N2 C3 C4 C14 -178.3(2)
C2 C3 C4 C14 2.0(5)
C3 C4 C5 C6 1.4(4)
C14 C4 C5 C6 178.7(3)
C3 C4 C5 C17 -178.7(2)
C14 C4 C5 C17 -1.4(4)
C4 C5 C6 C7 -0.2(4)
C17 C5 C6 C7 180.0(2)
C4 C5 C6 C11 -179.4(3)
C17 C5 C6 C11 0.7(4)
C3 N2 C7 C8 -178.2(3)
N1 N2 C7 C8 -0.1(4)
C3 N2 C7 C6 2.5(4)
N1 N2 C7 C6 -179.4(2)
C11 C6 C7 N2 177.6(2)
C5 C6 C7 N2 -1.7(4)
C11 C6 C7 C8 -1.6(4)
C5 C6 C7 C8 179.1(3)
N2 C7 C8 C9 -177.0(2)
C6 C7 C8 C9 2.2(4)
N2 C7 C8 C13 1.1(4)
C6 C7 C8 C13 -179.6(3)
C7 C8 C9 C10 -1.0(4)
C13 C8 C9 C10 -179.0(3)
C8 C9 C10 C11 -0.6(4)
C9 C10 C11 C6 1.2(4)
C7 C6 C11 C10 -0.2(4)
C5 C6 C11 C10 179.1(3)
N2 N1 C12 C13 -0.2(4)
C1 N1 C12 C13 177.1(3)
N2 N1 C12 C20 -178.0(2)
C1 N1 C12 C20 -0.7(4)
N1 C12 C13 C8 1.3(4)
C20 C12 C13 C8 178.7(3)
N1 C12 C13 C26 -177.5(2)
C20 C12 C13 C26 -0.1(4)
C9 C8 C13 C12 176.2(3)
C7 C8 C13 C12 -1.8(4)
C9 C8 C13 C26 -5.0(4)
C7 C8 C13 C26 177.0(3)
C5 C4 C14 C15 -91.9(3)
C3 C4 C14 C15 85.5(3)
C4 C14 C15 C16 -168.7(2)
C4 C5 C17 C18 -96.5(3)
C6 C5 C17 C18 83.4(3)
C5 C17 C18 C19 -173.2(3)
C13 C12 C20 C25 -67.0(4)
N1 C12 C20 C25 110.6(3)
C13 C12 C20 C21 116.5(3)
N1 C12 C20 C21 -65.9(4)
C25 C20 C21 C22 0.4(5)
C12 C20 C21 C22 176.9(3)
C20 C21 C22 C23 -0.3(5)
C21 C22 C23 C24 0.3(5)
C22 C23 C24 C25 -0.5(5)
C21 C20 C25 C24 -0.5(5)
C12 C20 C25 C24 -177.0(3)
C23 C24 C25 C20 0.5(5)
C12 C13 C26 C27 -65.5(4)
C8 C13 C26 C27 115.7(3)
C12 C13 C26 C31 115.0(3)
C8 C13 C26 C31 -63.9(4)
C31 C26 C27 C28 -0.8(4)
C13 C26 C27 C28 179.6(3)
C26 C27 C28 C29 0.6(5)
C27 C28 C29 C30 0.0(5)
C28 C29 C30 C31 -0.3(5)
C29 C30 C31 C26 0.0(5)
C27 C26 C31 C30 0.5(4)
C13 C26 C31 C30 -179.9(3)
